data_2206411
loop_
_publ_author_name
'Jun Wan'
'Zheng-Zhong Peng'
'Xue-Mei Li'
'Ping-Kai Ouyang'
'Shu-Sheng Zhang'

_publ_section_title
;
 3-(1<i>H</i>-Imidazol-1-yl)-1-(4-methoxyphenyl)propan-1-one
;
_journal_coeditor_code DN6236
_journal_issue 8
_journal_name_full 'Acta Crystallographica Section E'
_journal_page_first o2585
_journal_page_last o2586
_journal_paper_doi 10.1107/S1600536805022385
_journal_volume 61
_journal_year 2005
_chemical_formula_iupac 'C13 H14 N2 O2'
_chemical_formula_moiety 'C13 H14 N2 O2'
_chemical_formula_sum 'C13 H14 N2 O2'
_chemical_formula_weight 230.26
_chemical_name_systematic
;
3-(1H-Imidazol-1-yl)-1-(4-methoxyphenyl)propan-1-one
;
_space_group_IT_number 15
_symmetry_cell_setting monoclinic
_symmetry_space_group_name_Hall '-C 2yc'
_symmetry_space_group_name_H-M 'C 1 2/c 1'
_atom_sites_solution_hydrogens geom
_atom_sites_solution_primary direct
_atom_sites_solution_secondary difmap
_audit_creation_method SHELXL-97
_cell_angle_alpha 90.00
_cell_angle_beta 97.600(4)
_cell_angle_gamma 90.00
_cell_formula_units_Z 8
_cell_length_a 21.349(6)
_cell_length_b 5.2657(14)
_cell_length_c 21.303(6)
_cell_measurement_reflns_used 1951
_cell_measurement_temperature 293(2)
_cell_measurement_theta_max 24.7
_cell_measurement_theta_min 2.5
_cell_volume 2373.8(11)
_computing_cell_refinement 'SAINT (Siemens, 1996)'
_computing_data_collection 'SMART (Siemens, 1996)'
_computing_data_reduction SAINT
_computing_molecular_graphics SHELXTL
_computing_publication_material
;
SHELXTL, PARST (Nardelli, 1995) and PLATON (Spek, 1990)
;
_computing_structure_refinement SHELXTL
_computing_structure_solution 'SHELXTL (Sheldrick, 1997)'
_diffrn_ambient_temperature 293(2)
_diffrn_detector_area_resol_mean 8.33
_diffrn_measured_fraction_theta_full 0.988
_diffrn_measured_fraction_theta_max 0.988
_diffrn_measurement_device_type 'Siemens SMART 1000 CCD area-detector'
_diffrn_measurement_method \w
_diffrn_radiation_monochromator graphite
_diffrn_radiation_source 'fine-focus sealed tube'
_diffrn_radiation_type MoK\a
_diffrn_radiation_wavelength 0.71073
_diffrn_reflns_av_R_equivalents 0.0206
_diffrn_reflns_av_sigmaI/netI 0.0215
_diffrn_reflns_limit_h_max 26
_diffrn_reflns_limit_h_min -25
_diffrn_reflns_limit_k_max 6
_diffrn_reflns_limit_k_min -6
_diffrn_reflns_limit_l_max 25
_diffrn_reflns_limit_l_min -19
_diffrn_reflns_number 6335
_diffrn_reflns_theta_full 26.08
_diffrn_reflns_theta_max 26.08
_diffrn_reflns_theta_min 1.92
_diffrn_standards_decay_% 0.1
_diffrn_standards_interval_count 0
_diffrn_standards_interval_time 0
_diffrn_standards_number 0
_exptl_absorpt_coefficient_mu 0.088
_exptl_absorpt_correction_T_max 0.9903
_exptl_absorpt_correction_T_min 0.9579
_exptl_absorpt_correction_type empirical
_exptl_absorpt_process_details '(SADABS; Sheldrick, 1996)'
_exptl_crystal_colour colorless
_exptl_crystal_density_diffrn 1.289
_exptl_crystal_density_method 'not measured'
_exptl_crystal_description needle
_exptl_crystal_F_000 976
_exptl_crystal_size_max 0.49
_exptl_crystal_size_mid 0.21
_exptl_crystal_size_min 0.11
_refine_diff_density_max 0.140
_refine_diff_density_min -0.212
_refine_ls_extinction_method none
_refine_ls_goodness_of_fit_ref 1.024
_refine_ls_hydrogen_treatment constr
_refine_ls_matrix_type full
_refine_ls_number_parameters 154
_refine_ls_number_reflns 2343
_refine_ls_number_restraints 0
_refine_ls_restrained_S_all 1.024
_refine_ls_R_factor_all 0.0571
_refine_ls_R_factor_gt 0.0449
_refine_ls_shift/su_max 0.000
_refine_ls_shift/su_mean 0.000
_refine_ls_structure_factor_coef Fsqd
_refine_ls_weighting_details 'calc w = 1/[\s^2^(Fo^2^)+(0.0662P)^2^+0.6137P] where P = (Fo^2^+2Fc^2^)/3'
_refine_ls_weighting_scheme calc
_refine_ls_wR_factor_gt 0.1134
_refine_ls_wR_factor_ref 0.1238
_reflns_number_gt 1855
_reflns_number_total 2343
_reflns_threshold_expression I>2\s(I)
_cod_data_source_file dn6236.cif
_cod_data_source_block I
_cod_depositor_comments
;
The following automatic conversions were performed:
'_symmetry_cell_setting' value 'Monoclinic' changed to 'monoclinic'
according to '/home/saulius/struct/CIF-dictionaries/cif_core.dic'
dictionary named 'cif_core.dic' version 2.4.1 from 2010-06-29.

Automatic conversion script
Id: cif_fix_enum 1527 2010-12-29 10:47:43Z saulius 

The following automatic conversions were performed:

'_symmetry_cell_setting' value 'Monoclinic' changed to 'monoclinic'
according to /home/saulius/struct/CIF-dictionaries/cif_core.dic
dictionary named 'cif_core.dic' version 2.4.1 from 2010-06-29.

Automatic conversion script
Id: cif_fix_values 1715 2011-07-08 13:25:40Z adriana 
;
_cod_original_sg_symbol_H-M 'C 2/c'
_cod_database_code 2206411
_cod_database_fobs_code 2206411

loop_
_symmetry_equiv_pos_as_xyz
'x, y, z'
'-x, y, -z+1/2'
'x+1/2, y+1/2, z'
'-x+1/2, y+1/2, -z+1/2'
'-x, -y, -z'
'x, -y, z-1/2'
'-x+1/2, -y+1/2, -z'
'x+1/2, -y+1/2, z-1/2'

loop_
_atom_site_label
_atom_site_fract_x
_atom_site_fract_y
_atom_site_fract_z
_atom_site_U_iso_or_equiv
_atom_site_adp_type
_atom_site_calc_flag
_atom_site_refinement_flags
_atom_site_occupancy
_atom_site_type_symbol
O1 0.16279(5) 0.9134(2) -0.01530(5) 0.0659(3) Uani d . 1 O
O2 0.01460(5) 0.2066(3) 0.15539(6) 0.0739(4) Uani d . 1 O
N1 0.12797(5) -0.2932(2) 0.27123(5) 0.0444(3) Uani d . 1 N
C13 0.19137(7) -0.3000(3) 0.27607(8) 0.0610(5) Uani d . 1 C
H13A 0.2149 -0.1930 0.2535 0.073 Uiso calc R 1 H
C1 0.12163(10) 1.0850(3) -0.05234(9) 0.0758(5) Uani d . 1 C
H1A 0.1456 1.1873 -0.0779 0.114 Uiso calc R 1 H
H1B 0.1012 1.1926 -0.0249 0.114 Uiso calc R 1 H
H1C 0.0903 0.9908 -0.0793 0.114 Uiso calc R 1 H
C2 0.13773(7) 0.7512(3) 0.02413(7) 0.0507(4) Uani d . 1 C
C3 0.18032(7) 0.5885(3) 0.05911(8) 0.0562(4) Uani d . 1 C
H3A 0.2230 0.5966 0.0547 0.067 Uiso calc R 1 H
C4 0.15962(7) 0.4162(3) 0.10015(7) 0.0512(4) Uani d . 1 C
H4A 0.1885 0.3080 0.1231 0.061 Uiso calc R 1 H
C5 0.09579(6) 0.4012(3) 0.10787(7) 0.0454(3) Uani d . 1 C
C6 0.05413(7) 0.5658(3) 0.07254(7) 0.0532(4) Uani d . 1 C
H6A 0.0114 0.5591 0.0771 0.064 Uiso calc R 1 H
C7 0.07430(7) 0.7383(3) 0.03111(8) 0.0557(4) Uani d . 1 C
H7A 0.0454 0.8459 0.0079 0.067 Uiso calc R 1 H
C8 0.07109(6) 0.2184(3) 0.15130(7) 0.0480(4) Uani d . 1 C
C9 0.11677(6) 0.0458(3) 0.19064(7) 0.0451(4) Uani d . 1 C
H9A 0.1485 0.1477 0.2160 0.054 Uiso calc R 1 H
H9B 0.1382 -0.0599 0.1628 0.054 Uiso calc R 1 H
C10 0.08411(6) -0.1215(3) 0.23368(7) 0.0483(4) Uani d . 1 C
H10A 0.0634 -0.0156 0.2620 0.058 Uiso calc R 1 H
H10B 0.0519 -0.2208 0.2083 0.058 Uiso calc R 1 H
C11 0.11198(7) -0.4789(3) 0.31090(7) 0.0536(4) Uani d . 1 C
H11A 0.0714 -0.5238 0.3180 0.064 Uiso calc R 1 H
C12 0.16649(8) -0.5842(3) 0.33765(8) 0.0578(4) Uani d . 1 C
H12A 0.1694 -0.7156 0.3671 0.069 Uiso calc R 1 H
N2 0.21664(6) -0.4722(3) 0.31580(7) 0.0650(4) Uani d . 1 N

loop_
_atom_site_aniso_label
_atom_site_aniso_U_11
_atom_site_aniso_U_22
_atom_site_aniso_U_33
_atom_site_aniso_U_12
_atom_site_aniso_U_13
_atom_site_aniso_U_23
O1 0.0719(8) 0.0620(7) 0.0644(7) 0.0074(6) 0.0113(6) 0.0136(6)
O2 0.0385(6) 0.0920(9) 0.0930(9) 0.0136(6) 0.0158(6) 0.0209(7)
N1 0.0368(6) 0.0467(7) 0.0507(7) -0.0025(5) 0.0105(5) -0.0022(5)
C13 0.0374(8) 0.0676(10) 0.0799(11) 0.0014(7) 0.0151(7) 0.0203(9)
C1 0.1023(14) 0.0622(11) 0.0622(11) 0.0185(10) 0.0084(10) 0.0127(9)
C2 0.0567(9) 0.0479(8) 0.0471(8) 0.0045(7) 0.0046(7) -0.0032(6)
C3 0.0429(8) 0.0638(10) 0.0617(9) 0.0056(7) 0.0062(7) 0.0054(8)
C4 0.0403(7) 0.0576(9) 0.0544(8) 0.0086(6) 0.0019(6) 0.0047(7)
C5 0.0388(7) 0.0489(8) 0.0476(8) 0.0065(6) 0.0020(6) -0.0066(6)
C6 0.0409(8) 0.0592(9) 0.0580(9) 0.0104(7) 0.0016(7) -0.0033(7)
C7 0.0530(9) 0.0559(9) 0.0556(9) 0.0170(7) -0.0023(7) 0.0008(7)
C8 0.0378(7) 0.0532(9) 0.0532(8) 0.0059(6) 0.0066(6) -0.0078(7)
C9 0.0358(7) 0.0500(8) 0.0498(8) 0.0023(6) 0.0073(6) -0.0044(6)
C10 0.0351(7) 0.0516(8) 0.0589(9) 0.0005(6) 0.0090(6) -0.0032(7)
C11 0.0505(9) 0.0565(9) 0.0563(9) -0.0104(7) 0.0168(7) 0.0001(7)
C12 0.0643(10) 0.0547(9) 0.0557(9) -0.0009(8) 0.0128(8) 0.0065(7)
N2 0.0492(8) 0.0697(9) 0.0764(9) 0.0065(6) 0.0099(7) 0.0179(7)

loop_
_atom_type_symbol
_atom_type_description
_atom_type_scat_dispersion_real
_atom_type_scat_dispersion_imag
_atom_type_scat_source
C C 0.0033 0.0016 'International Tables Vol C Tables 4.2.6.8 and 6.1.1.4'
H H 0.0000 0.0000 'International Tables Vol C Tables 4.2.6.8 and 6.1.1.4'
N N 0.0061 0.0033 'International Tables Vol C Tables 4.2.6.8 and 6.1.1.4'
O O 0.0106 0.0060 'International Tables Vol C Tables 4.2.6.8 and 6.1.1.4'

loop_
_geom_angle_atom_site_label_1
_geom_angle_atom_site_label_2
_geom_angle_atom_site_label_3
_geom_angle
C2 O1 C1 118.53(14)
C13 N1 C11 105.37(12)
C13 N1 C10 128.63(12)
C11 N1 C10 125.98(11)
N2 C13 N1 113.16(14)
N2 C13 H13A 123.4
N1 C13 H13A 123.4
O1 C1 H1A 109.5
O1 C1 H1B 109.5
H1A C1 H1B 109.5
O1 C1 H1C 109.5
H1A C1 H1C 109.5
H1B C1 H1C 109.5
O1 C2 C7 124.70(14)
O1 C2 C3 115.83(14)
C7 C2 C3 119.47(14)
C4 C3 C2 120.34(14)
C4 C3 H3A 119.8
C2 C3 H3A 119.8
C3 C4 C5 120.91(13)
C3 C4 H4A 119.5
C5 C4 H4A 119.5
C6 C5 C4 117.75(14)
C6 C5 C8 119.26(13)
C4 C5 C8 122.99(13)
C7 C6 C5 121.83(14)
C7 C6 H6A 119.1
C5 C6 H6A 119.1
C6 C7 C2 119.70(14)
C6 C7 H7A 120.1
C2 C7 H7A 120.1
O2 C8 C5 120.95(13)
O2 C8 C9 120.17(14)
C5 C8 C9 118.89(12)
C8 C9 C10 111.97(11)
C8 C9 H9A 109.2
C10 C9 H9A 109.2
C8 C9 H9B 109.2
C10 C9 H9B 109.2
H9A C9 H9B 107.9
N1 C10 C9 112.34(11)
N1 C10 H10A 109.1
C9 C10 H10A 109.1
N1 C10 H10B 109.1
C9 C10 H10B 109.1
H10A C10 H10B 107.9
C12 C11 N1 106.52(13)
C12 C11 H11A 126.7
N1 C11 H11A 126.7
C11 C12 N2 110.67(14)
C11 C12 H12A 124.7
N2 C12 H12A 124.7
C13 N2 C12 104.28(13)

loop_
_geom_bond_atom_site_label_1
_geom_bond_atom_site_label_2
_geom_bond_distance
O1 C2 1.3566(18)
O1 C1 1.424(2)
O2 C8 1.2222(16)
N1 C13 1.3443(17)
N1 C11 1.3650(18)
N1 C10 1.4613(18)
C13 N2 1.307(2)
C13 H13A 0.9300
C1 H1A 0.9600
C1 H1B 0.9600
C1 H1C 0.9600
C2 C7 1.383(2)
C2 C3 1.391(2)
C3 C4 1.373(2)
C3 H3A 0.9300
C4 C5 1.396(2)
C4 H4A 0.9300
C5 C6 1.390(2)
C5 C8 1.480(2)
C6 C7 1.375(2)
C6 H6A 0.9300
C7 H7A 0.9300
C8 C9 1.5045(19)
C9 C10 1.507(2)
C9 H9A 0.9700
C9 H9B 0.9700
C10 H10A 0.9700
C10 H10B 0.9700
C11 C12 1.346(2)
C11 H11A 0.9300
C12 N2 1.357(2)
C12 H12A 0.9300

loop_
_geom_hbond_atom_site_label_D
_geom_hbond_atom_site_label_H
_geom_hbond_atom_site_label_A
_geom_hbond_site_symmetry_A
_geom_hbond_distance_DH
_geom_hbond_distance_HA
_geom_hbond_distance_DA
_geom_hbond_angle_DHA
_geom_hbond_publ_flag
C11 H11A O2 2_545 0.93 2.45 3.328(2) 158 yes
C13 H13A N2 4_555 0.93 2.50 3.418(2) 170 yes
C1 H1A Cg1 4_564 0.96 2.75 3.782 151 yes
C1 H1B Cg2 1_565 0.97 2.78 3.622 146 yes
C9 H9A Cg1 1_565 0.97 2.85 3.709 142 yes
C9 H9B Cg2 1_545 0.97 2.81 3.629 142 yes

loop_
_geom_torsion_atom_site_label_1
_geom_torsion_atom_site_label_2
_geom_torsion_atom_site_label_3
_geom_torsion_atom_site_label_4
_geom_torsion
C11 N1 C13 N2 -0.61(19)
C10 N1 C13 N2 177.61(14)
C1 O1 C2 C7 0.3(2)
C1 O1 C2 C3 -179.92(14)
O1 C2 C3 C4 -179.67(14)
C7 C2 C3 C4 0.1(2)
C2 C3 C4 C5 -0.3(2)
C3 C4 C5 C6 0.2(2)
C3 C4 C5 C8 179.80(14)
C4 C5 C6 C7 0.1(2)
C8 C5 C6 C7 -179.52(14)
C5 C6 C7 C2 -0.3(2)
O1 C2 C7 C6 179.94(14)
C3 C2 C7 C6 0.2(2)
C6 C5 C8 O2 1.7(2)
C4 C5 C8 O2 -177.97(14)
C6 C5 C8 C9 -178.37(12)
C4 C5 C8 C9 2.0(2)
O2 C8 C9 C10 -1.94(19)
C5 C8 C9 C10 178.09(12)
C13 N1 C10 C9 7.1(2)
C11 N1 C10 C9 -175.01(13)
C8 C9 C10 N1 178.94(11)
C13 N1 C11 C12 0.63(17)
C10 N1 C11 C12 -177.66(13)
N1 C11 C12 N2 -0.46(18)
N1 C13 N2 C12 0.3(2)
C11 C12 N2 C13 0.10(19)

loop_
_cod_related_entry_id
_cod_related_entry_database
_cod_related_entry_code
1 ChemSpider 13941730
